data_4329801
loop_
_publ_author_name
'Lukasz A. Koscielski'
'Emilie Ringe'
'Richard P. Van Duyne'
'Donald E. Ellis'
'James A. Ibers'

_publ_contact_author_address
;
Department of Chemistry
Northwestern University
Evanston, IL 60208-3113
;
_publ_contact_author_email ibers@chem.northwestern.edu
_publ_contact_author_fax '1 847 491 2976'
_publ_contact_author_name 'James A. Ibers'
_publ_contact_author_phone '1 847 491 5449'
_publ_section_title
;
 Single-Crystal Structures, Optical Absorptions, and Electronic
 Distributions of Thorium Oxychalcogenides ThOQ (Q = S, Se, Te)
;
_journal_name_full 'Inorganic Chemistry'
_journal_page_first 8112
_journal_page_last 8118
_journal_paper_doi 10.1021/ic300510x
_journal_volume 51
_journal_year 2012
_chemical_formula_moiety 'O Te Th'
_chemical_formula_sum 'O Te Th'
_chemical_formula_weight 375.64
_chemical_name_common 'thorium oxytelluride'
_chemical_name_systematic
; 
 thorium(IV) oxide telluride 
;
_space_group_IT_number 129
_symmetry_cell_setting tetragonal
_symmetry_space_group_name_Hall '-P 4a 2a'
_symmetry_space_group_name_H-M 'P 4/n m m :2'
_atom_sites_solution_primary direct
_atom_sites_solution_secondary difmap
_audit_creation_method SHELXL-97
_cell_angle_alpha 90.00
_cell_angle_beta 90.00
_cell_angle_gamma 90.00
_cell_formula_units_Z 2
_cell_length_a 4.1173(3)
_cell_length_b 4.1173(3)
_cell_length_c 7.5289(6)
_cell_measurement_reflns_used 1623
_cell_measurement_temperature 100(2)
_cell_measurement_theta_max 27.05
_cell_measurement_theta_min 2.71
_cell_volume 127.631(17)
_computing_cell_refinement 'Bruker SAINT'
_computing_data_collection 'Bruker APEX2'
_computing_data_reduction 'Bruker SAINT'
_computing_molecular_graphics 'Bruker SHELXTL'
_computing_publication_material 'Bruker SHELXTL'
_computing_structure_refinement 'SHELXL-97 (Sheldrick, 2008a)'
_computing_structure_solution 'SHELXS-97 (Sheldrick, 2008a)'
_diffrn_ambient_temperature 100(2)
_diffrn_measured_fraction_theta_full 1.000
_diffrn_measured_fraction_theta_max 1.000
_diffrn_measurement_device_type 'Bruker APEX-II CCD'
_diffrn_measurement_method '\f and \w scans'
_diffrn_radiation_monochromator graphite
_diffrn_radiation_source 'fine-focus sealed tube'
_diffrn_radiation_type MoK\a
_diffrn_radiation_wavelength 0.71073
_diffrn_reflns_av_R_equivalents 0.0336
_diffrn_reflns_av_sigmaI/netI 0.0136
_diffrn_reflns_limit_h_max 5
_diffrn_reflns_limit_h_min -5
_diffrn_reflns_limit_k_max 5
_diffrn_reflns_limit_k_min -4
_diffrn_reflns_limit_l_max 9
_diffrn_reflns_limit_l_min -9
_diffrn_reflns_number 1842
_diffrn_reflns_theta_full 27.05
_diffrn_reflns_theta_max 27.05
_diffrn_reflns_theta_min 2.71
_exptl_absorpt_coefficient_mu 69.250
_exptl_absorpt_correction_T_max 0.2661
_exptl_absorpt_correction_T_min 0.0405
_exptl_absorpt_correction_type numerical
_exptl_absorpt_process_details 'face indexed, SADABS (Sheldrick, 2008b)'
_exptl_crystal_colour black
_exptl_crystal_density_diffrn 9.775
_exptl_crystal_description 'rectangular plate'
_exptl_crystal_F_000 300
_exptl_crystal_size_max 0.129
_exptl_crystal_size_mid 0.097
_exptl_crystal_size_min 0.026
_refine_diff_density_max 0.949
_refine_diff_density_min -1.267
_refine_diff_density_rms 0.298
_refine_ls_extinction_coef 0.0056(10)
_refine_ls_extinction_expression Fc^*^=kFc[1+0.001xFc^2^\l^3^/sin(2\q)]^-1/4^
_refine_ls_extinction_method SHELXL
_refine_ls_goodness_of_fit_ref 1.724
_refine_ls_matrix_type full
_refine_ls_number_parameters 10
_refine_ls_number_reflns 110
_refine_ls_number_restraints 0
_refine_ls_restrained_S_all 1.724
_refine_ls_R_factor_all 0.0130
_refine_ls_R_factor_gt 0.0130
_refine_ls_shift/su_max 0.000
_refine_ls_shift/su_mean 0.000
_refine_ls_structure_factor_coef Fsqd
_refine_ls_weighting_details
; calc 
 [1.00000+0.00000exp(0.00(sin\q/\l)^2^)]/ 
   [\s^2^(Fo^2^)+0.0000+0.0000*P+(0.0135P)^2^+0.0000sin\q/\l] 
 where P = 1.00000Fo^2^ + 0.00000Fc^2^ 
;
_refine_ls_weighting_scheme calc
_refine_ls_wR_factor_gt 0.0345
_refine_ls_wR_factor_ref 0.0345
_reflns_number_gt 110
_reflns_number_total 110
_reflns_threshold_expression >2sigma(I)
_cod_data_source_file ic300510x_si_005_3.cif
_cod_data_source_block ThOTe
_cod_original_sg_symbol_H-M 'P 4/n m m'
_cod_database_code 4329801

loop_
_symmetry_equiv_pos_as_xyz
'x, y, z'
'-x+1/2, -y+1/2, z'
'-y+1/2, x, z'
'y, -x+1/2, z'
'-x, y+1/2, -z'
'x+1/2, -y, -z'
'y+1/2, x+1/2, -z'
'-y, -x, -z'
'-x, -y, -z'
'x-1/2, y-1/2, -z'
'y-1/2, -x, -z'
'-y, x-1/2, -z'
'x, -y-1/2, z'
'-x-1/2, y, z'
'-y-1/2, -x-1/2, z'
'y, x, z'

loop_
_atom_site_label
_atom_site_type_symbol
_atom_site_fract_x
_atom_site_fract_y
_atom_site_fract_z
_atom_site_U_iso_or_equiv
_atom_site_adp_type
_atom_site_occupancy
_atom_site_symmetry_multiplicity
_atom_site_calc_flag
_atom_site_refinement_flags
Th1 Th 0.2500 0.2500 0.17116(5) 0.0067(2) Uani 1 8 d S
Te1 Te 0.2500 0.2500 0.63421(13) 0.0074(2) Uani 1 8 d S
O1 O 0.7500 0.2500 0.0000 0.0075(17) Uani 1 8 d S

loop_
_atom_site_aniso_label
_atom_site_aniso_U_11
_atom_site_aniso_U_22
_atom_site_aniso_U_33
_atom_site_aniso_U_23
_atom_site_aniso_U_13
_atom_site_aniso_U_12
Th1 0.0042(2) 0.0042(2) 0.0116(3) 0.000 0.000 0.000
Te1 0.0051(3) 0.0051(3) 0.0118(4) 0.000 0.000 0.000
O1 0.007(2) 0.007(2) 0.009(4) 0.000 0.000 0.000

loop_
_atom_type_symbol
_atom_type_description
_atom_type_scat_dispersion_real
_atom_type_scat_dispersion_imag
_atom_type_scat_source
O O 0.0106 0.0060 'International Tables Vol C Tables 4.2.6.8 and 6.1.1.4'
Te Te -0.5308 1.6751 'International Tables Vol C Tables 4.2.6.8 and 6.1.1.4'
Th Th -7.2400 8.8979 'International Tables Vol C Tables 4.2.6.8 and 6.1.1.4'

loop_
_geom_angle_atom_site_label_1
_geom_angle_atom_site_label_2
_geom_angle_atom_site_label_3
_geom_angle
_geom_angle_site_symmetry_1
_geom_angle_site_symmetry_3
O1 Th1 O1 73.648(8) 9_655 1_455
O1 Th1 O1 115.908(17) 9_655 9_665
O1 Th1 O1 73.648(8) 1_455 9_665
O1 Th1 O1 73.648(8) 9_655 .
O1 Th1 O1 115.908(17) 1_455 .
O1 Th1 O1 73.648(8) 9_665 .
O1 Th1 Te1 140.707(5) 9_655 9_666
O1 Th1 Te1 140.707(5) 1_455 9_666
O1 Th1 Te1 72.733(13) 9_665 9_666
O1 Th1 Te1 72.733(13) . 9_666
O1 Th1 Te1 72.733(13) 9_655 9_556
O1 Th1 Te1 72.733(13) 1_455 9_556
O1 Th1 Te1 140.707(5) 9_665 9_556
O1 Th1 Te1 140.707(5) . 9_556
Te1 Th1 Te1 126.57(3) 9_666 9_556
O1 Th1 Te1 140.707(5) 9_655 9_566
O1 Th1 Te1 72.733(13) 1_455 9_566
O1 Th1 Te1 72.733(13) 9_665 9_566
O1 Th1 Te1 140.707(5) . 9_566
Te1 Th1 Te1 78.339(13) 9_666 9_566
Te1 Th1 Te1 78.339(13) 9_556 9_566
O1 Th1 Te1 72.733(13) 9_655 9_656
O1 Th1 Te1 140.707(5) 1_455 9_656
O1 Th1 Te1 140.707(5) 9_665 9_656
O1 Th1 Te1 72.733(13) . 9_656
Te1 Th1 Te1 78.339(13) 9_666 9_656
Te1 Th1 Te1 78.339(13) 9_556 9_656
Te1 Th1 Te1 126.57(3) 9_566 9_656
O1 Th1 Te1 122.046(9) 9_655 .
O1 Th1 Te1 122.046(9) 1_455 .
O1 Th1 Te1 122.046(9) 9_665 .
O1 Th1 Te1 122.046(9) . .
Te1 Th1 Te1 63.283(15) 9_666 .
Te1 Th1 Te1 63.283(15) 9_556 .
Te1 Th1 Te1 63.283(15) 9_566 .
Te1 Th1 Te1 63.283(15) 9_656 .
O1 Th1 Th1 36.824(4) 9_655 9
O1 Th1 Th1 36.824(4) 1_455 9
O1 Th1 Th1 95.570(15) 9_665 9
O1 Th1 Th1 95.570(15) . 9
Te1 Th1 Th1 165.20(2) 9_666 9
Te1 Th1 Th1 68.234(17) 9_556 9
Te1 Th1 Th1 107.338(10) 9_566 9
Te1 Th1 Th1 107.338(10) 9_656 9
Te1 Th1 Th1 131.518(10) . 9
O1 Th1 Th1 95.570(15) 9_655 9_565
O1 Th1 Th1 36.824(4) 1_455 9_565
O1 Th1 Th1 36.824(4) 9_665 9_565
O1 Th1 Th1 95.570(15) . 9_565
Te1 Th1 Th1 107.338(10) 9_666 9_565
Te1 Th1 Th1 107.338(10) 9_556 9_565
Te1 Th1 Th1 68.234(17) 9_566 9_565
Te1 Th1 Th1 165.20(2) 9_656 9_565
Te1 Th1 Th1 131.518(10) . 9_565
Th1 Th1 Th1 63.936(11) 9 9_565
O1 Th1 Th1 36.824(4) 9_655 9_655
O1 Th1 Th1 95.570(15) 1_455 9_655
O1 Th1 Th1 95.570(15) 9_665 9_655
O1 Th1 Th1 36.824(4) . 9_655
Te1 Th1 Th1 107.338(10) 9_666 9_655
Te1 Th1 Th1 107.338(10) 9_556 9_655
Te1 Th1 Th1 165.20(2) 9_566 9_655
Te1 Th1 Th1 68.234(17) 9_656 9_655
Te1 Th1 Th1 131.518(10) . 9_655
Th1 Th1 Th1 63.936(11) 9 9_655
Th1 Th1 Th1 96.965(19) 9_565 9_655
Th1 Te1 Th1 126.57(3) 9_666 9_556
Th1 Te1 Th1 78.339(13) 9_666 9_566
Th1 Te1 Th1 78.339(13) 9_556 9_566
Th1 Te1 Th1 78.339(13) 9_666 9_656
Th1 Te1 Th1 78.339(13) 9_556 9_656
Th1 Te1 Th1 126.57(3) 9_566 9_656
Th1 Te1 Th1 116.716(15) 9_666 .
Th1 Te1 Th1 116.716(15) 9_556 .
Th1 Te1 Th1 116.716(15) 9_566 .
Th1 Te1 Th1 116.716(15) 9_656 .
Th1 O1 Th1 106.352(8) . 9_655
Th1 O1 Th1 115.908(17) . 1_655
Th1 O1 Th1 106.352(8) 9_655 1_655
Th1 O1 Th1 106.352(8) . 9_665
Th1 O1 Th1 115.908(17) 9_655 9_665
Th1 O1 Th1 106.352(8) 1_655 9_665

loop_
_geom_bond_atom_site_label_1
_geom_bond_atom_site_label_2
_geom_bond_distance
_geom_bond_site_symmetry_2
Th1 O1 2.4287(3) 9_655
Th1 O1 2.4287(3) 1_455
Th1 O1 2.4287(3) 9_665
Th1 O1 2.4287(3) .
Th1 Te1 3.2593(5) 9_666
Th1 Te1 3.2593(5) 9_556
Th1 Te1 3.2593(5) 9_566
Th1 Te1 3.2593(5) 9_656
Th1 Te1 3.4862(11) .
Th1 Th1 3.8883(6) 9
Th1 Th1 3.8883(6) 9_565
Th1 Th1 3.8883(6) 9_655
Te1 Th1 3.2593(5) 9_666
Te1 Th1 3.2593(5) 9_556
Te1 Th1 3.2593(5) 9_566
Te1 Th1 3.2593(5) 9_656
O1 Th1 2.4287(3) 9_655
O1 Th1 2.4287(3) 1_655
O1 Th1 2.4287(3) 9_665
